data_4101972
loop_
_publ_author_name
'Erin M. Leitao'
'Edwin F. van der Eide'
'Patricio E. Romero'
'Warren, E. Piers'
'Robert McDonald'

_publ_section_title
;
 Kinetic and Thermodynamic Analysis of Processes Relevant to Initiation of
 Olefin Metathesis by Ruthenium Phosphonium Alkylidene Catalysts
;
_journal_name_full 'Journal of the American Chemical Society'
_journal_page_first 2784
_journal_page_last 2794
_journal_paper_doi 10.1021/ja910112m
_journal_volume 132
_journal_year 2010
_chemical_formula_moiety 'C29 H44 Cl3 N2 P Ru, 1.5(C H2 Cl2)'
_chemical_formula_sum 'C30.5 H47 Cl6 N2 P Ru'
_chemical_formula_weight 786.44
_chemical_name_systematic
; 
 ? 
;
_space_group_IT_number 15
_symmetry_cell_setting monoclinic
_symmetry_space_group_name_Hall '-C 2yc'
_symmetry_space_group_name_H-M 'C 1 2/c 1'
_atom_sites_solution_hydrogens geom
_atom_sites_solution_primary direct
_atom_sites_solution_secondary difmap
_audit_creation_method SHELXL-97
_cell_angle_alpha 90.00
_cell_angle_beta 100.824(2)
_cell_angle_gamma 90.00
_cell_formula_units_Z 8
_cell_length_a 26.465(5)
_cell_length_b 15.938(3)
_cell_length_c 17.596(3)
_cell_measurement_reflns_used 9965
_cell_measurement_temperature 173(2)
_cell_measurement_theta_max 27.44
_cell_measurement_theta_min 2.36
_cell_volume 7290(2)
_computing_cell_refinement 'Bruker SAINT'
_computing_data_collection 'Bruker APEX2'
_computing_data_reduction 'Bruker SAINT'
_computing_molecular_graphics 'Bruker SHELXTL'
_computing_publication_material 'Bruker SHELXTL'
_computing_structure_refinement 'SHELXL-97 (Sheldrick, 2008)'
_computing_structure_solution 'DIRDIF-99 (Beurskens et al., 1999)'
_diffrn_ambient_temperature 173(2)
_diffrn_measured_fraction_theta_full 0.995
_diffrn_measured_fraction_theta_max 0.995
_diffrn_measurement_device_type 'Bruker APEX-II CCD'
_diffrn_measurement_method '\w scans'
_diffrn_radiation_monochromator graphite
_diffrn_radiation_source 'fine-focus sealed tube'
_diffrn_radiation_type MoK\a
_diffrn_radiation_wavelength 0.71073
_diffrn_reflns_av_R_equivalents 0.0306
_diffrn_reflns_av_sigmaI/netI 0.0250
_diffrn_reflns_limit_h_max 34
_diffrn_reflns_limit_h_min -34
_diffrn_reflns_limit_k_max 20
_diffrn_reflns_limit_k_min -20
_diffrn_reflns_limit_l_max 22
_diffrn_reflns_limit_l_min -22
_diffrn_reflns_number 31436
_diffrn_reflns_theta_full 27.47
_diffrn_reflns_theta_max 27.47
_diffrn_reflns_theta_min 1.50
_exptl_absorpt_coefficient_mu 0.937
_exptl_absorpt_correction_T_max 0.9635
_exptl_absorpt_correction_T_min 0.5633
_exptl_absorpt_correction_type multi-scan
_exptl_absorpt_process_details 'SADABS (Sheldrick, 1997)'
_exptl_crystal_colour green
_exptl_crystal_density_diffrn 1.433
_exptl_crystal_density_method 'not measured'
_exptl_crystal_description plate
_exptl_crystal_F_000 3240
_exptl_crystal_size_max 0.69
_exptl_crystal_size_mid 0.17
_exptl_crystal_size_min 0.04
_refine_diff_density_max 1.927
_refine_diff_density_min -1.081
_refine_diff_density_rms 0.103
_refine_ls_extinction_method none
_refine_ls_goodness_of_fit_ref 1.071
_refine_ls_hydrogen_treatment constr
_refine_ls_matrix_type full
_refine_ls_number_parameters 374
_refine_ls_number_reflns 8302
_refine_ls_number_restraints 6
_refine_ls_restrained_S_all 1.074
_refine_ls_R_factor_all 0.0510
_refine_ls_R_factor_gt 0.0429
_refine_ls_shift/su_max 0.001
_refine_ls_shift/su_mean 0.000
_refine_ls_structure_factor_coef Fsqd
_refine_ls_weighting_details 'calc w=1/[\s^2^(Fo^2^)+(0.0582P)^2^+29.8111P] where P=(Fo^2^+2Fc^2^)/3'
_refine_ls_weighting_scheme calc
_refine_ls_wR_factor_gt 0.1155
_refine_ls_wR_factor_ref 0.1215
_reflns_number_gt 7115
_reflns_number_total 8302
_reflns_threshold_expression I>2\s(I)
_cod_data_source_file ja910112m_si_001.cif
_cod_data_source_block cal0813
_cod_original_sg_symbol_H-M 'C 2/c'
_cod_database_code 4101972

loop_
_symmetry_equiv_pos_as_xyz
'x, y, z'
'-x, y, -z+1/2'
'x+1/2, y+1/2, z'
'-x+1/2, y+1/2, -z+1/2'
'-x, -y, -z'
'x, -y, z-1/2'
'-x+1/2, -y+1/2, -z'
'x+1/2, -y+1/2, z-1/2'

loop_
_atom_site_label
_atom_site_type_symbol
_atom_site_fract_x
_atom_site_fract_y
_atom_site_fract_z
_atom_site_U_iso_or_equiv
_atom_site_adp_type
_atom_site_occupancy
_atom_site_symmetry_multiplicity
_atom_site_calc_flag
_atom_site_refinement_flags
_atom_site_disorder_assembly
_atom_site_disorder_group
Ru Ru 0.170459(9) 0.048590(15) 0.229675(13) 0.02079(8) Uani 1 1 d . . .
Cl1 Cl 0.11051(3) 0.11974(5) 0.13114(4) 0.02970(17) Uani 1 1 d . . .
Cl2 Cl 0.23120(3) -0.02608(5) 0.32187(5) 0.02785(16) Uani 1 1 d . . .
Cl3 Cl 0.16702(4) -0.06502(5) 0.14405(5) 0.0361(2) Uani 1 1 d . . .
P P 0.10909(3) -0.03435(5) 0.35487(4) 0.02352(17) Uani 1 1 d . . .
N1 N 0.18776(11) 0.22698(17) 0.29956(15) 0.0274(6) Uani 1 1 d . . .
N2 N 0.24534(10) 0.18312(17) 0.23560(16) 0.0278(6) Uani 1 1 d . . .
C1 C 0.11887(12) 0.0446(2) 0.28478(17) 0.0251(6) Uani 1 1 d . . .
H1 H 0.0943 0.0887 0.2759 0.030 Uiso 1 1 calc R . .
C2 C 0.20268(11) 0.16118(19) 0.26198(17) 0.0230(6) Uani 1 1 d . . .
C3 C 0.22258(15) 0.3003(2) 0.3014(2) 0.0350(8) Uani 1 1 d . . .
H3A H 0.2396 0.3138 0.3550 0.042 Uiso 1 1 calc R . .
H3B H 0.2037 0.3503 0.2778 0.042 Uiso 1 1 calc R . .
C4 C 0.26138(15) 0.2704(2) 0.2538(2) 0.0377(8) Uani 1 1 d . . .
H4A H 0.2594 0.3042 0.2061 0.045 Uiso 1 1 calc R . .
H4B H 0.2969 0.2729 0.2841 0.045 Uiso 1 1 calc R . .
C11 C 0.15332(13) 0.2274(2) 0.35383(18) 0.0265(6) Uani 1 1 d . . .
C12 C 0.10498(14) 0.2648(2) 0.3332(2) 0.0311(7) Uani 1 1 d . . .
C13 C 0.07542(14) 0.2740(2) 0.3908(2) 0.0356(8) Uani 1 1 d . . .
H13 H 0.0422 0.2984 0.3778 0.043 Uiso 1 1 calc R . .
C14 C 0.09348(15) 0.2484(2) 0.4663(2) 0.0372(8) Uani 1 1 d . . .
C15 C 0.14147(15) 0.2115(2) 0.4846(2) 0.0336(7) Uani 1 1 d . . .
H15 H 0.1538 0.1936 0.5363 0.040 Uiso 1 1 calc R . .
C16 C 0.17221(13) 0.1999(2) 0.42925(18) 0.0290(7) Uani 1 1 d . . .
C17 C 0.08519(16) 0.2957(3) 0.2525(2) 0.0432(9) Uani 1 1 d . . .
H17A H 0.0485 0.3091 0.2467 0.052 Uiso 1 1 calc R . .
H17B H 0.0899 0.2519 0.2153 0.052 Uiso 1 1 calc R . .
H17C H 0.1042 0.3461 0.2428 0.052 Uiso 1 1 calc R . .
C18 C 0.06113(19) 0.2607(3) 0.5276(3) 0.0543(11) Uani 1 1 d . . .
H18A H 0.0752 0.2269 0.5732 0.065 Uiso 1 1 calc R . .
H18B H 0.0257 0.2432 0.5072 0.065 Uiso 1 1 calc R . .
H18C H 0.0615 0.3201 0.5422 0.065 Uiso 1 1 calc R . .
C19 C 0.22394(14) 0.1586(2) 0.4503(2) 0.0343(7) Uani 1 1 d . . .
H19A H 0.2293 0.1395 0.5041 0.041 Uiso 1 1 calc R . .
H19B H 0.2509 0.1989 0.4442 0.041 Uiso 1 1 calc R . .
H19C H 0.2254 0.1104 0.4162 0.041 Uiso 1 1 calc R . .
C21 C 0.27398(12) 0.1289(2) 0.19376(19) 0.0280(7) Uani 1 1 d . . .
C22 C 0.26128(14) 0.1267(2) 0.1130(2) 0.0327(7) Uani 1 1 d . . .
C23 C 0.28898(18) 0.0719(3) 0.0739(3) 0.0482(10) Uani 1 1 d . . .
H23 H 0.2805 0.0684 0.0191 0.058 Uiso 1 1 calc R . .
C24 C 0.3283(2) 0.0231(3) 0.1134(3) 0.0571(13) Uani 1 1 d . . .
C25 C 0.34188(18) 0.0314(3) 0.1919(3) 0.0568(13) Uani 1 1 d . . .
H25 H 0.3698 -0.0009 0.2187 0.068 Uiso 1 1 calc R . .
C26 C 0.31613(14) 0.0858(2) 0.2343(2) 0.0399(9) Uani 1 1 d . . .
C27 C 0.22200(15) 0.1834(3) 0.0693(2) 0.0426(9) Uani 1 1 d . . .
H27A H 0.2232 0.1802 0.0140 0.051 Uiso 1 1 calc R . .
H27B H 0.2289 0.2411 0.0875 0.051 Uiso 1 1 calc R . .
H27C H 0.1878 0.1663 0.0773 0.051 Uiso 1 1 calc R . .
C28 C 0.3554(3) -0.0387(3) 0.0694(4) 0.091(2) Uani 1 1 d . . .
H28A H 0.3473 -0.0960 0.0832 0.110 Uiso 1 1 calc R . .
H28B H 0.3927 -0.0297 0.0829 0.110 Uiso 1 1 calc R . .
H28C H 0.3439 -0.0302 0.0137 0.110 Uiso 1 1 calc R . .
C29 C 0.33487(16) 0.0985(3) 0.3199(3) 0.0513(11) Uani 1 1 d . . .
H29A H 0.3536 0.1517 0.3286 0.062 Uiso 1 1 calc R . .
H29B H 0.3578 0.0523 0.3405 0.062 Uiso 1 1 calc R . .
H29C H 0.3054 0.0998 0.3463 0.062 Uiso 1 1 calc R . .
C31 C 0.04207(13) -0.0231(2) 0.36569(19) 0.0311(7) Uani 1 1 d . . .
H31 H 0.0202 -0.0271 0.3129 0.037 Uiso 1 1 calc R . .
C32 C 0.03335(16) 0.0637(3) 0.3978(3) 0.0467(10) Uani 1 1 d . . .
H32A H 0.0445 0.1068 0.3648 0.056 Uiso 1 1 calc R . .
H32B H 0.0533 0.0688 0.4504 0.056 Uiso 1 1 calc R . .
H32C H -0.0033 0.0711 0.3986 0.056 Uiso 1 1 calc R . .
C33 C 0.02410(15) -0.0914(3) 0.4157(2) 0.0430(9) Uani 1 1 d . . .
H33A H 0.0293 -0.1466 0.3940 0.052 Uiso 1 1 calc R . .
H33B H -0.0125 -0.0835 0.4166 0.052 Uiso 1 1 calc R . .
H33C H 0.0440 -0.0877 0.4685 0.052 Uiso 1 1 calc R . .
C34 C 0.11988(13) -0.1369(2) 0.31463(19) 0.0288(7) Uani 1 1 d . . .
H34 H 0.1524 -0.1319 0.2937 0.035 Uiso 1 1 calc R . .
C35 C 0.12861(18) -0.2084(3) 0.3739(2) 0.0471(10) Uani 1 1 d . . .
H35A H 0.1562 -0.1929 0.4169 0.056 Uiso 1 1 calc R . .
H35B H 0.1383 -0.2595 0.3492 0.056 Uiso 1 1 calc R . .
H35C H 0.0969 -0.2186 0.3936 0.056 Uiso 1 1 calc R . .
C36 C 0.07768(15) -0.1580(3) 0.2460(2) 0.0386(8) Uani 1 1 d . . .
H36A H 0.0730 -0.1108 0.2096 0.046 Uiso 1 1 calc R . .
H36B H 0.0454 -0.1684 0.2641 0.046 Uiso 1 1 calc R . .
H36C H 0.0874 -0.2082 0.2200 0.046 Uiso 1 1 calc R . .
C37 C 0.14775(13) -0.0204(2) 0.44901(18) 0.0305(7) Uani 1 1 d . . .
H37A H 0.1404 -0.0655 0.4832 0.037 Uiso 1 1 calc R . .
H37B H 0.1398 0.0339 0.4701 0.037 Uiso 1 1 calc R . .
H37C H 0.1842 -0.0220 0.4452 0.037 Uiso 1 1 calc R . .
Cl1S Cl 0.15572(5) 0.38277(8) 0.10367(7) 0.0622(3) Uani 1 1 d D . .
Cl2S Cl 0.04648(8) 0.41132(19) 0.06176(18) 0.1144(9) Uani 0.80 1 d PD A 1
C1SA C 0.0971(4) 0.3450(4) 0.0507(8) 0.090(3) Uani 0.80 1 d PD A 1
H1SA H 0.0992 0.3413 -0.0048 0.108 Uiso 0.80 1 calc PR A 1
H1SB H 0.0905 0.2880 0.0689 0.108 Uiso 0.80 1 calc PR A 1
Cl3S Cl 0.0644(3) 0.3703(7) -0.0207(6) 0.1144(9) Uani 0.20 1 d PD A 2
C1SB C 0.1062(19) 0.3196(14) 0.053(4) 0.090(3) Uani 0.20 1 d PD A 2
H1SC H 0.1220 0.2715 0.0304 0.108 Uiso 0.20 1 calc PR A 2
H1SD H 0.0860 0.2967 0.0902 0.108 Uiso 0.20 1 calc PR A 2
Cl4S Cl 0.0083(4) 0.6326(6) 0.3314(6) 0.245(3) Uiso 0.50 1 d PD B -1
Cl5S Cl -0.0020(5) 0.5152(6) 0.2053(5) 0.245(3) Uiso 0.50 1 d PD B -1
C2S C 0.0184(14) 0.6166(12) 0.2358(11) 0.245(3) Uiso 0.50 1 d PD B -1
H2SA H -0.0013 0.6587 0.2008 0.294 Uiso 0.50 1 calc PR B -1
H2SB H 0.0553 0.6233 0.2341 0.294 Uiso 0.50 1 calc PR B -1

loop_
_atom_site_aniso_label
_atom_site_aniso_U_11
_atom_site_aniso_U_22
_atom_site_aniso_U_33
_atom_site_aniso_U_23
_atom_site_aniso_U_13
_atom_site_aniso_U_12
Ru 0.02187(13) 0.02424(14) 0.01723(12) -0.00161(9) 0.00618(9) -0.00222(9)
Cl1 0.0290(4) 0.0383(4) 0.0214(3) 0.0039(3) 0.0035(3) -0.0012(3)
Cl2 0.0257(4) 0.0287(4) 0.0286(4) -0.0009(3) 0.0035(3) 0.0014(3)
Cl3 0.0544(5) 0.0315(4) 0.0226(4) -0.0062(3) 0.0079(3) 0.0017(4)
P 0.0237(4) 0.0296(4) 0.0177(3) 0.0001(3) 0.0051(3) -0.0036(3)
N1 0.0315(14) 0.0268(14) 0.0260(13) -0.0041(11) 0.0105(11) -0.0043(11)
N2 0.0289(14) 0.0259(13) 0.0309(14) -0.0025(11) 0.0117(11) -0.0057(11)
C1 0.0270(15) 0.0283(16) 0.0204(14) 0.0013(12) 0.0060(12) -0.0001(12)
C2 0.0239(14) 0.0264(15) 0.0185(13) 0.0014(11) 0.0037(11) -0.0006(11)
C3 0.044(2) 0.0267(17) 0.0379(19) -0.0060(14) 0.0168(16) -0.0097(15)
C4 0.044(2) 0.0279(17) 0.045(2) -0.0066(15) 0.0179(17) -0.0119(15)
C11 0.0318(16) 0.0247(15) 0.0251(15) -0.0036(12) 0.0109(13) -0.0025(12)
C12 0.0363(18) 0.0272(16) 0.0305(17) -0.0025(13) 0.0078(14) 0.0000(13)
C13 0.0364(18) 0.0328(18) 0.0410(19) -0.0020(15) 0.0158(15) 0.0030(14)
C14 0.047(2) 0.0325(19) 0.0362(19) -0.0036(15) 0.0194(16) -0.0036(15)
C15 0.050(2) 0.0286(17) 0.0251(16) -0.0005(13) 0.0134(15) -0.0036(15)
C16 0.0360(17) 0.0252(16) 0.0260(16) -0.0027(12) 0.0065(13) -0.0020(13)
C17 0.047(2) 0.050(2) 0.0317(18) 0.0038(17) 0.0046(16) 0.0115(18)
C18 0.066(3) 0.058(3) 0.047(2) -0.002(2) 0.033(2) 0.001(2)
C19 0.0401(19) 0.0305(17) 0.0302(17) -0.0027(14) 0.0016(14) 0.0011(14)
C21 0.0293(16) 0.0246(16) 0.0336(17) 0.0007(13) 0.0149(13) -0.0050(12)
C22 0.0363(18) 0.0317(17) 0.0341(17) -0.0022(14) 0.0170(14) -0.0087(14)
C23 0.065(3) 0.040(2) 0.049(2) -0.0051(18) 0.035(2) -0.010(2)
C24 0.070(3) 0.033(2) 0.084(4) 0.006(2) 0.056(3) 0.008(2)
C25 0.050(3) 0.043(2) 0.088(4) 0.023(2) 0.038(3) 0.0157(19)
C26 0.0310(18) 0.038(2) 0.055(2) 0.0145(17) 0.0186(17) -0.0009(15)
C27 0.040(2) 0.055(2) 0.0332(19) 0.0067(17) 0.0099(16) -0.0097(18)
C28 0.126(6) 0.052(3) 0.122(6) 0.007(3) 0.089(5) 0.028(3)
C29 0.036(2) 0.056(3) 0.059(3) 0.018(2) 0.0019(19) -0.0044(18)
C31 0.0249(15) 0.048(2) 0.0213(15) -0.0001(14) 0.0065(12) -0.0064(14)
C32 0.039(2) 0.052(2) 0.055(2) -0.0039(19) 0.0251(19) 0.0021(18)
C33 0.039(2) 0.059(3) 0.0332(18) 0.0020(17) 0.0152(16) -0.0172(18)
C34 0.0302(16) 0.0296(16) 0.0261(15) -0.0031(13) 0.0039(13) -0.0035(13)
C35 0.064(3) 0.033(2) 0.041(2) 0.0049(17) 0.0030(19) 0.0011(18)
C36 0.0379(19) 0.047(2) 0.0300(17) -0.0093(15) 0.0032(15) -0.0088(16)
C37 0.0318(17) 0.0388(18) 0.0196(14) -0.0001(13) 0.0013(12) -0.0045(14)
Cl1S 0.0687(8) 0.0590(7) 0.0609(7) 0.0084(6) 0.0175(6) 0.0004(6)
Cl2S 0.0621(11) 0.128(2) 0.143(2) 0.0331(17) -0.0057(12) -0.0104(12)
C1SA 0.147(8) 0.046(4) 0.064(4) 0.009(5) -0.012(5) -0.018(5)
Cl3S 0.0621(11) 0.128(2) 0.143(2) 0.0331(17) -0.0057(12) -0.0104(12)
C1SB 0.147(8) 0.046(4) 0.064(4) 0.009(5) -0.012(5) -0.018(5)

loop_
_atom_type_symbol
_atom_type_description
_atom_type_scat_dispersion_real
_atom_type_scat_dispersion_imag
_atom_type_scat_source
C C 0.0033 0.0016 'International Tables Vol C Tables 4.2.6.8 and 6.1.1.4'
H H 0.0000 0.0000 'International Tables Vol C Tables 4.2.6.8 and 6.1.1.4'
N N 0.0061 0.0033 'International Tables Vol C Tables 4.2.6.8 and 6.1.1.4'
P P 0.1023 0.0942 'International Tables Vol C Tables 4.2.6.8 and 6.1.1.4'
Cl Cl 0.1484 0.1585 'International Tables Vol C Tables 4.2.6.8 and 6.1.1.4'
Ru Ru -1.2594 0.8363 'International Tables Vol C Tables 4.2.6.8 and 6.1.1.4'

loop_
_geom_angle_atom_site_label_1
_geom_angle_atom_site_label_2
_geom_angle_atom_site_label_3
_geom_angle
_geom_angle_site_symmetry_1
_geom_angle_site_symmetry_3
_geom_angle_publ_flag
C1 Ru C2 101.55(13) . . ?
C1 Ru Cl3 111.91(10) . . ?
C2 Ru Cl3 145.98(9) . . ?
C1 Ru Cl2 95.62(10) . . ?
C2 Ru Cl2 93.27(9) . . ?
Cl3 Ru Cl2 89.52(3) . . ?
C1 Ru Cl1 86.62(10) . . ?
C2 Ru Cl1 88.31(9) . . ?
Cl3 Ru Cl1 87.72(3) . . ?
Cl2 Ru Cl1 176.94(3) . . ?
C37 P C1 114.41(16) . . ?
C37 P C34 111.47(16) . . ?
C1 P C34 107.76(15) . . ?
C37 P C31 106.77(16) . . ?
C1 P C31 105.53(16) . . ?
C34 P C31 110.74(16) . . ?
C2 N1 C11 127.9(3) . . ?
C2 N1 C3 112.8(3) . . ?
C11 N1 C3 116.7(3) . . ?
C2 N2 C21 125.2(3) . . ?
C2 N2 C4 113.4(3) . . ?
C21 N2 C4 121.4(3) . . ?
P C1 Ru 127.16(18) . . ?
N1 C2 N2 108.2(3) . . ?
N1 C2 Ru 133.3(2) . . ?
N2 C2 Ru 118.1(2) . . ?
N1 C3 C4 102.8(3) . . ?
N2 C4 C3 102.7(3) . . ?
C12 C11 C16 121.9(3) . . ?
C12 C11 N1 119.5(3) . . ?
C16 C11 N1 118.1(3) . . ?
C11 C12 C13 117.7(3) . . ?
C11 C12 C17 121.8(3) . . ?
C13 C12 C17 120.5(3) . . ?
C14 C13 C12 121.6(3) . . ?
C15 C14 C13 119.0(3) . . ?
C15 C14 C18 120.5(4) . . ?
C13 C14 C18 120.4(4) . . ?
C14 C15 C16 121.7(3) . . ?
C15 C16 C11 118.1(3) . . ?
C15 C16 C19 120.7(3) . . ?
C11 C16 C19 121.2(3) . . ?
C26 C21 C22 121.8(3) . . ?
C26 C21 N2 118.9(3) . . ?
C22 C21 N2 119.0(3) . . ?
C21 C22 C23 117.8(4) . . ?
C21 C22 C27 121.7(3) . . ?
C23 C22 C27 120.5(4) . . ?
C24 C23 C22 121.3(4) . . ?
C25 C24 C23 119.0(4) . . ?
C25 C24 C28 121.3(5) . . ?
C23 C24 C28 119.7(5) . . ?
C24 C25 C26 122.4(4) . . ?
C21 C26 C25 117.2(4) . . ?
C21 C26 C29 121.9(4) . . ?
C25 C26 C29 120.9(4) . . ?
C32 C31 C33 110.3(3) . . ?
C32 C31 P 110.1(2) . . ?
C33 C31 P 113.7(3) . . ?
C36 C34 C35 111.8(3) . . ?
C36 C34 P 111.1(2) . . ?
C35 C34 P 114.6(2) . . ?
Cl2S C1SA Cl1S 110.6(6) . . ?
Cl3S C1SB Cl1S 114.9(10) . . ?
Cl5S C2S Cl4S 109.3(8) . . ?

loop_
_geom_bond_atom_site_label_1
_geom_bond_atom_site_label_2
_geom_bond_distance
_geom_bond_site_symmetry_2
_geom_bond_publ_flag
Ru C1 1.818(3) . ?
Ru C2 2.022(3) . ?
Ru Cl3 2.3465(9) . ?
Ru Cl2 2.3777(8) . ?
Ru Cl1 2.4034(8) . ?
P C37 1.790(3) . ?
P C1 1.814(3) . ?
P C34 1.825(3) . ?
P C31 1.828(3) . ?
N1 C2 1.338(4) . ?
N1 C11 1.439(4) . ?
N1 C3 1.485(4) . ?
N2 C2 1.345(4) . ?
N2 C21 1.440(4) . ?
N2 C4 1.472(4) . ?
C3 C4 1.519(5) . ?
C11 C12 1.396(5) . ?
C11 C16 1.398(5) . ?
C12 C13 1.400(5) . ?
C12 C17 1.501(5) . ?
C13 C14 1.386(5) . ?
C14 C15 1.382(5) . ?
C14 C18 1.510(5) . ?
C15 C16 1.394(5) . ?
C16 C19 1.501(5) . ?
C21 C26 1.388(5) . ?
C21 C22 1.399(5) . ?
C22 C23 1.401(5) . ?
C22 C27 1.479(6) . ?
C23 C24 1.379(7) . ?
C24 C25 1.367(8) . ?
C24 C28 1.513(6) . ?
C25 C26 1.401(6) . ?
C26 C29 1.508(6) . ?
C31 C32 1.528(5) . ?
C31 C33 1.531(5) . ?
C34 C36 1.521(5) . ?
C34 C35 1.533(5) . ?
Cl1S C1SB 1.757(11) . ?
Cl1S C1SA 1.760(7) . ?
Cl2S C1SA 1.745(13) . ?
Cl3S C1SB 1.738(16) . ?
Cl4S C2S 1.771(10) . ?
Cl5S C2S 1.754(10) . ?

loop_
_geom_torsion_atom_site_label_1
_geom_torsion_atom_site_label_2
_geom_torsion_atom_site_label_3
_geom_torsion_atom_site_label_4
_geom_torsion
_geom_torsion_site_symmetry_1
_geom_torsion_site_symmetry_2
_geom_torsion_site_symmetry_3
_geom_torsion_site_symmetry_4
_geom_torsion_publ_flag
C37 P C1 Ru 80.8(2) . . . . ?
C34 P C1 Ru -43.8(3) . . . . ?
C31 P C1 Ru -162.1(2) . . . . ?
C2 Ru C1 P -121.7(2) . . . . ?
Cl3 Ru C1 P 64.6(2) . . . . ?
Cl2 Ru C1 P -27.2(2) . . . . ?
Cl1 Ru C1 P 150.7(2) . . . . ?
C11 N1 C2 N2 -162.2(3) . . . . ?
C3 N1 C2 N2 -1.1(4) . . . . ?
C11 N1 C2 Ru 25.7(5) . . . . ?
C3 N1 C2 Ru -173.2(2) . . . . ?
C21 N2 C2 N1 178.4(3) . . . . ?
C4 N2 C2 N1 -1.3(4) . . . . ?
C21 N2 C2 Ru -8.2(4) . . . . ?
C4 N2 C2 Ru 172.1(2) . . . . ?
C1 Ru C2 N1 -12.9(3) . . . . ?
Cl3 Ru C2 N1 156.7(2) . . . . ?
Cl2 Ru C2 N1 -109.3(3) . . . . ?
Cl1 Ru C2 N1 73.3(3) . . . . ?
C1 Ru C2 N2 175.6(2) . . . . ?
Cl3 Ru C2 N2 -14.8(3) . . . . ?
Cl2 Ru C2 N2 79.2(2) . . . . ?
Cl1 Ru C2 N2 -98.2(2) . . . . ?
C2 N1 C3 C4 2.9(4) . . . . ?
C11 N1 C3 C4 166.3(3) . . . . ?
C2 N2 C4 C3 3.1(4) . . . . ?
C21 N2 C4 C3 -176.7(3) . . . . ?
N1 C3 C4 N2 -3.3(4) . . . . ?
C2 N1 C11 C12 -110.8(4) . . . . ?
C3 N1 C11 C12 88.7(4) . . . . ?
C2 N1 C11 C16 77.4(4) . . . . ?
C3 N1 C11 C16 -83.0(4) . . . . ?
C16 C11 C12 C13 -0.1(5) . . . . ?
N1 C11 C12 C13 -171.6(3) . . . . ?
C16 C11 C12 C17 178.9(3) . . . . ?
N1 C11 C12 C17 7.4(5) . . . . ?
C11 C12 C13 C14 1.1(5) . . . . ?
C17 C12 C13 C14 -177.9(4) . . . . ?
C12 C13 C14 C15 -1.2(6) . . . . ?
C12 C13 C14 C18 178.8(4) . . . . ?
C13 C14 C15 C16 0.4(5) . . . . ?
C18 C14 C15 C16 -179.6(4) . . . . ?
C14 C15 C16 C11 0.5(5) . . . . ?
C14 C15 C16 C19 -179.2(3) . . . . ?
C12 C11 C16 C15 -0.6(5) . . . . ?
N1 C11 C16 C15 170.9(3) . . . . ?
C12 C11 C16 C19 179.0(3) . . . . ?
N1 C11 C16 C19 -9.4(5) . . . . ?
C2 N2 C21 C26 -94.8(4) . . . . ?
C4 N2 C21 C26 84.8(4) . . . . ?
C2 N2 C21 C22 90.6(4) . . . . ?
C4 N2 C21 C22 -89.7(4) . . . . ?
C26 C21 C22 C23 7.1(5) . . . . ?
N2 C21 C22 C23 -178.5(3) . . . . ?
C26 C21 C22 C27 -169.6(3) . . . . ?
N2 C21 C22 C27 4.8(5) . . . . ?
C21 C22 C23 C24 -1.5(6) . . . . ?
C27 C22 C23 C24 175.2(4) . . . . ?
C22 C23 C24 C25 -3.0(6) . . . . ?
C22 C23 C24 C28 176.8(4) . . . . ?
C23 C24 C25 C26 2.3(7) . . . . ?
C28 C24 C25 C26 -177.6(5) . . . . ?
C22 C21 C26 C25 -7.8(5) . . . . ?
N2 C21 C26 C25 177.8(3) . . . . ?
C22 C21 C26 C29 170.2(3) . . . . ?
N2 C21 C26 C29 -4.2(5) . . . . ?
C24 C25 C26 C21 3.0(6) . . . . ?
C24 C25 C26 C29 -175.0(4) . . . . ?
C37 P C31 C32 59.7(3) . . . . ?
C1 P C31 C32 -62.4(3) . . . . ?
C34 P C31 C32 -178.8(3) . . . . ?
C37 P C31 C33 -64.7(3) . . . . ?
C1 P C31 C33 173.2(3) . . . . ?
C34 P C31 C33 56.8(3) . . . . ?
C37 P C34 C36 164.8(2) . . . . ?
C1 P C34 C36 -68.9(3) . . . . ?
C31 P C34 C36 46.1(3) . . . . ?
C37 P C34 C35 36.8(3) . . . . ?
C1 P C34 C35 163.2(3) . . . . ?
C31 P C34 C35 -81.9(3) . . . . ?
